data_8105161
loop_
_publ_author_name
'Liguo, Yang'
'Juntao, Shi'
'Zhen, Zhang'
'Fang, Wang'
'Dayong, Tian'

_publ_section_title
;
 The crystal structure of
 (2Z,2&#x2032;Z)-N&#x2032;,N&#x2032;&#x2032;&#x2032;&#x2032;-(pyridine-2,6-dicarbonyl)dipicolinohydrazonamide,
 C19H17N9O2
;
_journal_issue 3
_journal_name_full 'Zeitschrift f\"ur Kristallographie - New Crystal Structures'
_journal_page_first 527
_journal_page_last 529
_journal_paper_doi 10.1515/ncrs-2019-0735
_journal_volume 235
_journal_year 2020
_chemical_formula_sum 'C19 H17 N9 O2'
_chemical_formula_weight 403.41
_space_group_crystal_system monoclinic
_space_group_IT_number 15
_space_group_name_Hall '-C 2yc'
_space_group_name_H-M_alt 'C 1 2/c 1'
_atom_sites_solution_hydrogens geom
_audit_creation_method SHELXL-2014/7
_cell_angle_alpha 90
_cell_angle_beta 95.675(4)
_cell_angle_gamma 90
_cell_formula_units_Z 4
_cell_length_a 20.297(7)
_cell_length_b 10.122(3)
_cell_length_c 9.078(3)
_cell_measurement_reflns_used 2922
_cell_measurement_temperature 296(2)
_cell_measurement_theta_max 24.95
_cell_measurement_theta_min 2.25
_cell_volume 1855.9(10)
_computing_structure_refinement 'SHELXL-2014/7 (Sheldrick, 2014)'
_diffrn_ambient_temperature 296(2)
_diffrn_measured_fraction_theta_full 0.998
_diffrn_measured_fraction_theta_max 0.998
_diffrn_measurement_device_type 'Bruker APEX-II CCD'
_diffrn_measurement_method '\f and \w scans'
_diffrn_radiation_type MoK\a
_diffrn_radiation_wavelength 0.71073
_diffrn_reflns_av_R_equivalents 0.0450
_diffrn_reflns_av_unetI/netI 0.0254
_diffrn_reflns_Laue_measured_fraction_full 0.998
_diffrn_reflns_Laue_measured_fraction_max 0.998
_diffrn_reflns_limit_h_max 26
_diffrn_reflns_limit_h_min -26
_diffrn_reflns_limit_k_max 13
_diffrn_reflns_limit_k_min -13
_diffrn_reflns_limit_l_max 11
_diffrn_reflns_limit_l_min -11
_diffrn_reflns_number 16459
_diffrn_reflns_point_group_measured_fraction_full 0.998
_diffrn_reflns_point_group_measured_fraction_max 0.998
_diffrn_reflns_theta_full 25.242
_diffrn_reflns_theta_max 27.697
_diffrn_reflns_theta_min 3.115
_exptl_absorpt_coefficient_mu 0.101
_exptl_absorpt_correction_type none
_exptl_crystal_colour white
_exptl_crystal_density_diffrn 1.444
_exptl_crystal_description block
_exptl_crystal_F_000 840
_exptl_crystal_size_max 0.08
_exptl_crystal_size_mid 0.06
_exptl_crystal_size_min 0.04
_refine_diff_density_max 0.258
_refine_diff_density_min -0.263
_refine_diff_density_rms 0.041
_refine_ls_extinction_coef .
_refine_ls_extinction_method none
_refine_ls_goodness_of_fit_ref 1.024
_refine_ls_hydrogen_treatment constr
_refine_ls_matrix_type full
_refine_ls_number_parameters 137
_refine_ls_number_reflns 2160
_refine_ls_number_restraints 0
_refine_ls_restrained_S_all 1.024
_refine_ls_R_factor_all 0.0718
_refine_ls_R_factor_gt 0.0467
_refine_ls_shift/su_max 0.000
_refine_ls_shift/su_mean 0.000
_refine_ls_structure_factor_coef Fsqd
_refine_ls_weighting_details 'w=1/[\s^2^(Fo^2^)+(0.0503P)^2^+1.1843P] where P=(Fo^2^+2Fc^2^)/3'
_refine_ls_weighting_scheme calc
_refine_ls_wR_factor_gt 0.1065
_refine_ls_wR_factor_ref 0.1205
_reflns_Friedel_coverage 0.000
_reflns_Friedel_fraction_full .
_reflns_Friedel_fraction_max .
_reflns_number_gt 1544
_reflns_number_total 2160
_reflns_threshold_expression 'I > 2\s(I)'
_cod_data_source_file suppl_ncrs-2019-0735_suppl.cif
_cod_data_source_block 123_a
_cod_original_cell_volume 1856.0(10)
_cod_original_sg_symbol_H-M 'C 2/c'
_cod_database_code 8105161
_shelx_shelxl_version_number 2014/7
_shelx_space_group_comment
;
The symmetry employed for this shelxl refinement is uniquely defined
by the following loop, which should always be used as a source of
symmetry information in preference to the above space-group names.
They are only intended as comments.
;
_shelx_estimated_absorpt_t_min 0.6874
_shelx_estimated_absorpt_t_max 0.7456

loop_
_space_group_symop_operation_xyz
'x, y, z'
'-x, y, -z+1/2'
'x+1/2, y+1/2, z'
'-x+1/2, y+1/2, -z+1/2'
'-x, -y, -z'
'x, -y, z-1/2'
'-x+1/2, -y+1/2, -z'
'x+1/2, -y+1/2, z-1/2'

loop_
_atom_site_label
_atom_site_type_symbol
_atom_site_fract_x
_atom_site_fract_y
_atom_site_fract_z
_atom_site_U_iso_or_equiv
_atom_site_adp_type
_atom_site_occupancy
_atom_site_site_symmetry_order
_atom_site_calc_flag
_atom_site_refinement_flags_posn
_atom_site_refinement_flags_adp
_atom_site_refinement_flags_occupancy
_atom_site_disorder_assembly
_atom_site_disorder_group
O1 O 0.39649(7) 0.77301(12) 0.53863(13) 0.0503(4) Uani 1 1 d . . . . .
N1 N 0.35830(7) 0.16154(13) 0.50580(16) 0.0437(4) Uani 1 1 d . . . . .
C1 C 0.5000 1.0012(2) 0.2500 0.0397(5) Uani 1 2 d S T P . .
H1 H 0.5000 1.0931 0.2500 0.048 Uiso 1 2 calc R U P . .
N2 N 0.39799(7) 0.50154(13) 0.51742(15) 0.0386(4) Uani 1 1 d . . . . .
C2 C 0.46444(8) 0.93226(16) 0.34627(17) 0.0366(4) Uani 1 1 d . . . . .
H2 H 0.4396 0.9766 0.4116 0.044 Uiso 1 1 calc R U . . .
N3 N 0.43094(7) 0.58705(13) 0.42960(15) 0.0397(4) Uani 1 1 d . . . . .
H3 H 0.4533 0.5552 0.3622 0.048 Uiso 1 1 calc R U . . .
C3 C 0.46643(8) 0.79537(15) 0.34374(16) 0.0328(4) Uani 1 1 d . . . . .
C4 C 0.42836(8) 0.71826(15) 0.44852(16) 0.0353(4) Uani 1 1 d . . . . .
N4 N 0.5000 0.72678(17) 0.2500 0.0327(4) Uani 1 2 d S T P . .
C5 C 0.38730(8) 0.38596(16) 0.46000(17) 0.0348(4) Uani 1 1 d . . . . .
N5 N 0.40495(9) 0.34440(15) 0.32842(16) 0.0548(5) Uani 1 1 d . . . . .
H5A H 0.4254 0.3970 0.2741 0.066 Uiso 1 1 calc R U . . .
H5B H 0.3958 0.2652 0.2987 0.066 Uiso 1 1 calc R U . . .
C6 C 0.35362(8) 0.28738(15) 0.54807(17) 0.0345(4) Uani 1 1 d . . . . .
C7 C 0.31835(8) 0.32597(18) 0.66369(19) 0.0420(4) Uani 1 1 d . . . . .
H7 H 0.3158 0.4146 0.6896 0.050 Uiso 1 1 calc R U . . .
C10 C 0.32888(10) 0.07085(18) 0.5834(2) 0.0524(5) Uani 1 1 d . . . . .
H10 H 0.3327 -0.0175 0.5573 0.063 Uiso 1 1 calc R U . . .
C9 C 0.29333(10) 0.1010(2) 0.6996(2) 0.0570(5) Uani 1 1 d . . . . .
H9 H 0.2737 0.0344 0.7508 0.068 Uiso 1 1 calc R U . . .
C8 C 0.28721(9) 0.2308(2) 0.7394(2) 0.0539(5) Uani 1 1 d . . . . .
H8 H 0.2624 0.2539 0.8163 0.065 Uiso 1 1 calc R U . . .

loop_
_atom_site_aniso_label
_atom_site_aniso_U_11
_atom_site_aniso_U_22
_atom_site_aniso_U_33
_atom_site_aniso_U_23
_atom_site_aniso_U_13
_atom_site_aniso_U_12
O1 0.0766(9) 0.0360(7) 0.0420(7) -0.0001(5) 0.0238(6) 0.0055(6)
N1 0.0523(9) 0.0294(8) 0.0496(9) 0.0002(6) 0.0054(7) 0.0007(6)
C1 0.0496(14) 0.0249(11) 0.0445(13) 0.000 0.0036(11) 0.000
N2 0.0528(9) 0.0299(7) 0.0351(7) 0.0032(6) 0.0137(6) 0.0007(6)
C2 0.0434(10) 0.0310(9) 0.0354(8) -0.0036(6) 0.0032(7) 0.0020(7)
N3 0.0546(9) 0.0298(7) 0.0370(7) 0.0024(6) 0.0156(6) 0.0014(6)
C3 0.0392(9) 0.0294(8) 0.0292(7) -0.0006(6) -0.0001(6) 0.0012(6)
C4 0.0459(9) 0.0304(9) 0.0298(8) 0.0022(6) 0.0042(7) 0.0021(7)
N4 0.0412(10) 0.0276(10) 0.0291(9) 0.000 0.0022(8) 0.000
C5 0.0400(9) 0.0321(9) 0.0325(8) 0.0002(6) 0.0053(6) 0.0046(7)
N5 0.0876(13) 0.0407(9) 0.0401(8) -0.0085(7) 0.0260(8) -0.0103(8)
C6 0.0350(8) 0.0330(9) 0.0349(8) 0.0017(6) 0.0008(6) 0.0021(7)
C7 0.0427(10) 0.0397(10) 0.0447(9) -0.0009(7) 0.0097(8) 0.0017(8)
C10 0.0584(12) 0.0322(10) 0.0659(12) 0.0055(9) 0.0030(10) -0.0055(8)
C9 0.0513(12) 0.0532(13) 0.0667(13) 0.0176(10) 0.0065(10) -0.0116(9)
C8 0.0457(11) 0.0654(14) 0.0529(11) 0.0074(10) 0.0163(9) -0.0040(9)

loop_
_atom_type_symbol
_atom_type_description
_atom_type_scat_dispersion_real
_atom_type_scat_dispersion_imag
_atom_type_scat_source
C C 0.0033 0.0016 'International Tables Vol C Tables 4.2.6.8 and 6.1.1.4'
H H 0.0000 0.0000 'International Tables Vol C Tables 4.2.6.8 and 6.1.1.4'
N N 0.0061 0.0033 'International Tables Vol C Tables 4.2.6.8 and 6.1.1.4'
O O 0.0106 0.0060 'International Tables Vol C Tables 4.2.6.8 and 6.1.1.4'

loop_
_geom_angle_atom_site_label_1
_geom_angle_atom_site_label_2
_geom_angle_atom_site_label_3
_geom_angle
_geom_angle_site_symmetry_1
_geom_angle_site_symmetry_3
C10 N1 C6 117.14(16) . .
C2 C1 C2 119.1(2) . 2_655
C2 C1 H1 120.4 . .
C2 C1 H1 120.4 2_655 .
C5 N2 N3 113.80(13) . .
C1 C2 C3 118.55(16) . .
C1 C2 H2 120.7 . .
C3 C2 H2 120.7 . .
C4 N3 N2 121.02(13) . .
C4 N3 H3 119.5 . .
N2 N3 H3 119.5 . .
N4 C3 C2 123.19(15) . .
N4 C3 C4 117.39(14) . .
C2 C3 C4 119.41(14) . .
O1 C4 N3 124.32(15) . .
O1 C4 C3 121.78(15) . .
N3 C4 C3 113.85(14) . .
C3 N4 C3 117.39(19) 2_655 .
N2 C5 N5 126.31(15) . .
N2 C5 C6 117.34(14) . .
N5 C5 C6 116.34(14) . .
C5 N5 H5A 120.0 . .
C5 N5 H5B 120.0 . .
H5A N5 H5B 120.0 . .
N1 C6 C7 122.93(15) . .
N1 C6 C5 115.84(14) . .
C7 C6 C5 121.21(15) . .
C8 C7 C6 118.67(17) . .
C8 C7 H7 120.7 . .
C6 C7 H7 120.7 . .
N1 C10 C9 123.44(18) . .
N1 C10 H10 118.3 . .
C9 C10 H10 118.3 . .
C10 C9 C8 118.96(18) . .
C10 C9 H9 120.5 . .
C8 C9 H9 120.5 . .
C9 C8 C7 118.82(18) . .
C9 C8 H8 120.6 . .
C7 C8 H8 120.6 . .

loop_
_geom_bond_atom_site_label_1
_geom_bond_atom_site_label_2
_geom_bond_distance
_geom_bond_site_symmetry_2
O1 C4 1.2244(19) .
N1 C10 1.334(2) .
N1 C6 1.336(2) .
C1 C2 1.3772(19) .
C1 C2 1.3772(19) 2_655
C1 H1 0.9300 .
N2 C5 1.290(2) .
N2 N3 1.3920(18) .
C2 C3 1.387(2) .
C2 H2 0.9300 .
N3 C4 1.341(2) .
N3 H3 0.8600 .
C3 N4 1.3361(18) .
C3 C4 1.502(2) .
N4 C3 1.3360(18) 2_655
C5 N5 1.348(2) .
C5 C6 1.487(2) .
N5 H5A 0.8600 .
N5 H5B 0.8600 .
C6 C7 1.384(2) .
C7 C8 1.374(2) .
C7 H7 0.9300 .
C10 C9 1.370(3) .
C10 H10 0.9300 .
C9 C8 1.372(3) .
C9 H9 0.9300 .
C8 H8 0.9300 .
